data_4038594
loop_
_publ_author_name
'Fujiu, Motohiro'
'Yokoo, Katsuki'
'Aoki, Toshiaki'
'Shibuya, Satoru'
'Sato, Jun'
'Komano, Kazuo'
'Kusano, Hiroki'
'Sato, Soichiro'
'Ogawa, Masayoshi'
'Yamawaki, Kenji'

_publ_section_title
;
 Synthesis of 2-Thio-Substituted 1,6-Diazabicyclo[3.2.1]octane
 Derivatives, Potent \b-Lactamase Inhibitors.
;
_journal_name_full 'The Journal of organic chemistry'
_journal_paper_doi 10.1021/acs.joc.0c00980
_journal_year 2020
_chemical_absolute_configuration rmad
_chemical_formula_moiety 'C14 H18 N2 O3 S'
_chemical_formula_sum 'C14 H18 N2 O3 S'
_chemical_formula_weight 294.36
_space_group_crystal_system monoclinic
_space_group_IT_number 5
_space_group_name_Hall 'C 2y'
_space_group_name_H-M_alt 'C 1 2 1'
_atom_sites_solution_hydrogens geom
_atom_sites_solution_primary dual
_audit_creation_date 2020-02-14
_audit_creation_method
;
Olex2 1.2-ac3
(compiled 2017.08.10 svn.r3458 for OlexSys, GUI svn.r5381)
;
_cell_angle_alpha 90
_cell_angle_beta 101.089(4)
_cell_angle_gamma 90
_cell_formula_units_Z 4
_cell_length_a 20.2904(10)
_cell_length_b 6.2175(3)
_cell_length_c 11.6198(5)
_cell_measurement_reflns_used 6277
_cell_measurement_temperature 100
_cell_measurement_theta_max 73.4320
_cell_measurement_theta_min 3.8700
_cell_volume 1438.53(12)
_computing_cell_refinement 'CrysAlisPro 1.171.39.46e (Rigaku OD, 2018)'
_computing_data_collection 'CrysAlisPro 1.171.39.46e (Rigaku OD, 2018)'
_computing_data_reduction 'CrysAlisPro 1.171.39.46e (Rigaku OD, 2018)'
_computing_molecular_graphics 'Olex2 (Dolomanov et al., 2009)'
_computing_publication_material 'Olex2 (Dolomanov et al., 2009)'
_computing_structure_refinement 'ShelXL (Sheldrick, 2015)'
_computing_structure_solution 'ShelXT (Sheldrick, 2015)'
_diffrn_ambient_temperature 100.0
_diffrn_detector 'PLATUS 200K area detector'
_diffrn_detector_area_resol_mean 5.811
_diffrn_detector_type 'HPC area detector'
_diffrn_measured_fraction_theta_full 0.999
_diffrn_measured_fraction_theta_max 0.988
_diffrn_measurement_details
;
List of Runs (angles in degrees, time in seconds):

  # Type    Start    End  Width  t~exp~   \w     \q     \k     \f   Frames
--------------------------------------------------------------------------
  1  \w     16.00  44.00   0.50    0.50    --    5.00  18.00-150.00   56
  2  \w     50.00  92.00   0.50    0.50    --    5.00  18.00-150.00   84
  3  \w     67.00  92.00   0.50    0.50    --    5.00   0.00-120.00   50
  4  \w   -136.00 -47.00   0.50    0.50    --  -47.20  28.00-180.00  178
  5  \w    -43.00  35.00   0.50    0.50    --  -47.20  28.00-180.00  156
  6  \w   -120.00 -48.00   0.50    0.50    --  -47.20  55.00-120.00  144
  7  \w    -23.00  41.00   0.50    0.50    --  -47.20  55.00-120.00  128
  8  \w   -189.00-117.00   0.50    0.50    -- -100.90  28.00 120.00  144
  9  \w   -173.00-130.00   0.50    0.50    -- -100.90  54.00 174.40   86
 10  \w   -124.00 -87.00   0.50    0.50    -- -100.90  28.00  30.00   74
 11  \w   -185.00 -97.00   0.50    0.50    -- -100.90  28.00-120.00  176
 12  \w   -100.00 -12.00   0.50    0.50    -- -100.90  28.00 120.00  176
 13  \w    -38.00 -13.00   0.50    0.50    -- -100.90  46.00 120.00   50
 14  \w   -189.00 -15.00   0.50    0.50    -- -100.90  55.00-132.50  348
 15  \w   -183.00-148.00   0.50    0.50    -- -100.90  46.00 120.00   70
 16  \w    -48.00 -12.00   0.50    0.50    -- -100.90  46.00 -90.00   72
 17  \w    -39.00 -12.00   0.50    0.50    -- -100.90  37.00-120.00   54
 18  \w   -119.00 -83.00   0.50    0.50    -- -100.90  46.00 120.00   72
 19  \w   -178.00-137.00   0.50    0.50    -- -100.90  37.00-120.00   82
 20  \w   -186.00-153.00   0.50    0.50    -- -100.90  28.00  30.00   66
 21  \w   -138.00 -82.00   0.50    0.50    -- -100.90  46.00 -90.00  112
 22  \w    -52.00 -13.00   0.50    0.50    -- -100.90  28.00  30.00   78
 23  \w    -80.00 -18.00   0.50    0.50    -- -100.90  54.00 174.40  124
 24  \w   -103.00 -11.00   0.50    0.50    -- -100.90  54.00-121.33  184
 25  \w    -55.00 -12.00   0.50    0.50    -- -100.90  28.00-120.00   86
 26  \w   -172.00 -39.00   0.50    0.50    -- -100.90  55.00  95.68  266
;
_diffrn_measurement_device 'four-circle diffractometer'
_diffrn_measurement_device_type 'Rigaku XtaLAB P200'
_diffrn_measurement_method '\w scans'
_diffrn_orient_matrix_type 'CrysAlisPro convention (1999,Acta A55,543-557)'
_diffrn_orient_matrix_UB_11 0.0251200000
_diffrn_orient_matrix_UB_12 0.0027337000
_diffrn_orient_matrix_UB_13 -0.1168548000
_diffrn_orient_matrix_UB_21 0.0208010000
_diffrn_orient_matrix_UB_22 0.2372307000
_diffrn_orient_matrix_UB_23 0.0214226000
_diffrn_orient_matrix_UB_31 0.0701729000
_diffrn_orient_matrix_UB_32 -0.0720140000
_diffrn_orient_matrix_UB_33 0.0641202000
_diffrn_radiation_monochromator 'multi-layer mirror optics'
_diffrn_radiation_probe x-ray
_diffrn_radiation_type CuK\a
_diffrn_radiation_wavelength 1.54184
_diffrn_reflns_av_R_equivalents 0.0236
_diffrn_reflns_av_unetI/netI 0.0207
_diffrn_reflns_Laue_measured_fraction_full 0.999
_diffrn_reflns_Laue_measured_fraction_max 0.988
_diffrn_reflns_limit_h_max 25
_diffrn_reflns_limit_h_min -24
_diffrn_reflns_limit_k_max 7
_diffrn_reflns_limit_k_min -7
_diffrn_reflns_limit_l_max 14
_diffrn_reflns_limit_l_min -13
_diffrn_reflns_number 7080
_diffrn_reflns_point_group_measured_fraction_full 0.988
_diffrn_reflns_point_group_measured_fraction_max 0.958
_diffrn_reflns_theta_full 67.684
_diffrn_reflns_theta_max 73.965
_diffrn_reflns_theta_min 3.877
_diffrn_source 'rotating anode X-ray generator'
_diffrn_source_type micromax007
_exptl_absorpt_coefficient_mu 2.085
_exptl_absorpt_correction_T_max 1.00000
_exptl_absorpt_correction_T_min 0.86064
_exptl_absorpt_correction_type multi-scan
_exptl_absorpt_process_details
;
CrysAlisPro 1.171.39.46e (Rigaku Oxford Diffraction, 2018)
Empirical absorption correction using spherical harmonics,
 implemented in SCALE3 ABSPACK scaling algorithm.
;
_exptl_crystal_density_diffrn 1.359
_exptl_crystal_description plate
_exptl_crystal_F_000 624
_exptl_crystal_size_max 0.18
_exptl_crystal_size_mid 0.15
_exptl_crystal_size_min 0.1
_refine_diff_density_max 0.685
_refine_diff_density_min -0.394
_refine_diff_density_rms 0.057
_refine_ls_abs_structure_details
;
 Flack x determined using 1166 quotients [(I+)-(I-)]/[(I+)+(I-)]
 (Parsons, Flack and Wagner, Acta Cryst. B69 (2013) 249-259).
;
_refine_ls_abs_structure_Flack 0.01(3)
_refine_ls_extinction_method none
_refine_ls_goodness_of_fit_ref 1.048
_refine_ls_hydrogen_treatment constr
_refine_ls_matrix_type full
_refine_ls_number_parameters 182
_refine_ls_number_reflns 2798
_refine_ls_number_restraints 1
_refine_ls_restrained_S_all 1.048
_refine_ls_R_factor_all 0.0443
_refine_ls_R_factor_gt 0.0441
_refine_ls_shift/su_max 0.000
_refine_ls_shift/su_mean 0.000
_refine_ls_structure_factor_coef Fsqd
_refine_ls_weighting_details 'w=1/[\s^2^(Fo^2^)+(0.0408P)^2^+4.2349P] where P=(Fo^2^+2Fc^2^)/3'
_refine_ls_weighting_scheme calc
_refine_ls_wR_factor_gt 0.1070
_refine_ls_wR_factor_ref 0.1071
_reflns_Friedel_coverage 0.769
_reflns_Friedel_fraction_full 0.974
_reflns_Friedel_fraction_max 0.922
_reflns_number_gt 2772
_reflns_number_total 2798
_reflns_threshold_expression 'I > 2\s(I)'
_cod_data_source_file jo0c00980_si_001.cif
_cod_data_source_block x4143r3
_cod_database_code 4038594
_shelx_shelxl_version_number 2018/1
_chemical_oxdiff_formula 'C7 H12 N2 O3 S1'
_chemical_oxdiff_usercomment -173C
_shelx_space_group_comment
;
The symmetry employed for this shelxl refinement is uniquely defined
by the following loop, which should always be used as a source of
symmetry information in preference to the above space-group names.
They are only intended as comments.
;
_shelx_estimated_absorpt_t_max 0.819
_shelx_estimated_absorpt_t_min 0.705
_reflns_odcompleteness_completeness 99.86
_reflns_odcompleteness_iscentric 1
_reflns_odcompleteness_theta 68.13
_olex2_refinement_description
;
1. Fixed Uiso
 At 1.2 times of:
  All C(H) groups, All C(H,H) groups
 At 1.5 times of:
  All C(H,H,H) groups
2.a Ternary CH refined with riding coordinates:
 C2(H2), C5(H5)
2.b Secondary CH2 refined with riding coordinates:
 C3(H3A,H3B), C8(H8A,H8B), C7(H7A,H7B), C4(H4A,H4B)
2.c Aromatic/amide H refined with riding coordinates:
 C14(H14), C10(H10), C13(H13), C12(H12), C11(H11)
2.d Idealised Me refined as rotating group:
 C1(H1A,H1B,H1C)
;
_olex2_submission_special_instructions 'No special instructions were received'
_oxdiff_exptl_absorpt_empirical_details
;
Empirical correction (ABSPACK) includes:
- Absorption correction using spherical harmonics
- Frame scaling
;
_oxdiff_exptl_absorpt_empirical_full_max 1.199
_oxdiff_exptl_absorpt_empirical_full_min 0.825

loop_
_space_group_symop_operation_xyz
'x, y, z'
'-x, y, -z'
'x+1/2, y+1/2, z'
'-x+1/2, y+1/2, -z'

loop_
_atom_site_label
_atom_site_type_symbol
_atom_site_fract_x
_atom_site_fract_y
_atom_site_fract_z
_atom_site_U_iso_or_equiv
_atom_site_adp_type
_atom_site_occupancy
_atom_site_site_symmetry_order
_atom_site_calc_flag
_atom_site_refinement_flags_posn
_atom_site_refinement_flags_adp
_atom_site_refinement_flags_occupancy
_atom_site_disorder_assembly
_atom_site_disorder_group
S1 S 0.33387(4) 0.92311(15) 0.08535(8) 0.0219(2) Uani 1 1 d . . . . .
O3 O 0.60076(13) 0.5379(5) 0.2180(2) 0.0237(6) Uani 1 1 d . . . . .
O2 O 0.55009(12) 0.9334(5) 0.1487(2) 0.0232(5) Uani 1 1 d . . . . .
O1 O 0.28967(13) 0.8084(5) 0.1546(2) 0.0269(6) Uani 1 1 d . . . . .
N2 N 0.54862(15) 0.6317(6) 0.2662(3) 0.0232(7) Uani 1 1 d . . . . .
N1 N 0.45300(15) 0.8299(6) 0.2166(3) 0.0212(7) Uani 1 1 d . . . . .
C6 C 0.52173(18) 0.8120(7) 0.2053(3) 0.0200(8) Uani 1 1 d . . . . .
C2 C 0.41270(18) 0.7720(6) 0.1003(3) 0.0195(8) Uani 1 1 d . . . . .
H2 H 0.437189 0.822558 0.038460 0.023 Uiso 1 1 calc R . . . .
C14 C 0.68820(19) 0.4785(7) 0.5207(4) 0.0258(9) Uani 1 1 d . . . . .
H14 H 0.706832 0.618940 0.531308 0.031 Uiso 1 1 calc R . . . .
C3 C 0.4016(2) 0.5270(7) 0.0861(4) 0.0266(9) Uani 1 1 d . . . . .
H3A H 0.395267 0.490199 0.001764 0.032 Uiso 1 1 calc R . . . .
H3B H 0.359787 0.488203 0.113271 0.032 Uiso 1 1 calc R . . . .
C8 C 0.66341(18) 0.5410(7) 0.3029(4) 0.0242(8) Uani 1 1 d . . . . .
H8A H 0.673777 0.691116 0.328655 0.029 Uiso 1 1 calc R . . . .
H8B H 0.700047 0.489742 0.264599 0.029 Uiso 1 1 calc R . . . .
C9 C 0.66153(17) 0.4043(8) 0.4085(3) 0.0204(8) Uani 1 1 d . . . . .
C10 C 0.6343(2) 0.1980(7) 0.3942(4) 0.0247(8) Uani 1 1 d . . . . .
H10 H 0.616573 0.145314 0.317789 0.030 Uiso 1 1 calc R . . . .
C7 C 0.4455(2) 0.6643(8) 0.3055(4) 0.0272(9) Uani 1 1 d . . . . .
H7A H 0.398383 0.614767 0.296540 0.033 Uiso 1 1 calc R . . . .
H7B H 0.461159 0.717979 0.386342 0.033 Uiso 1 1 calc R . . . .
C13 C 0.6876(2) 0.3472(9) 0.6171(4) 0.0351(11) Uani 1 1 d . . . . .
H13 H 0.706465 0.397566 0.693554 0.042 Uiso 1 1 calc R . . . .
C1 C 0.3025(2) 0.8631(7) -0.0659(3) 0.0279(10) Uani 1 1 d . . . . .
H1A H 0.291009 0.710146 -0.074288 0.042 Uiso 1 1 calc GR . . . .
H1B H 0.337046 0.896571 -0.111687 0.042 Uiso 1 1 calc GR . . . .
H1C H 0.262395 0.949864 -0.094439 0.042 Uiso 1 1 calc GR . . . .
C4 C 0.4603(2) 0.3909(7) 0.1547(4) 0.0304(10) Uani 1 1 d . . . . .
H4A H 0.443736 0.244392 0.166602 0.036 Uiso 1 1 calc R . . . .
H4B H 0.495738 0.378084 0.107274 0.036 Uiso 1 1 calc R . . . .
C5 C 0.4909(2) 0.4883(7) 0.2745(4) 0.0281(10) Uani 1 1 d . . . . .
H5 H 0.502244 0.377403 0.337495 0.034 Uiso 1 1 calc R . . . .
C12 C 0.6596(2) 0.1430(9) 0.6028(4) 0.0374(12) Uani 1 1 d . . . . .
H12 H 0.658907 0.054395 0.669140 0.045 Uiso 1 1 calc R . . . .
C11 C 0.6329(2) 0.0692(8) 0.4913(4) 0.0323(10) Uani 1 1 d . . . . .
H11 H 0.613429 -0.070161 0.481102 0.039 Uiso 1 1 calc R . . . .

loop_
_atom_site_aniso_label
_atom_site_aniso_U_11
_atom_site_aniso_U_22
_atom_site_aniso_U_33
_atom_site_aniso_U_23
_atom_site_aniso_U_13
_atom_site_aniso_U_12
S1 0.0144(4) 0.0251(4) 0.0245(4) -0.0042(4) -0.0006(3) -0.0001(4)
O3 0.0139(13) 0.0340(16) 0.0216(13) 0.0041(12) -0.0007(10) 0.0029(12)
O2 0.0179(12) 0.0238(13) 0.0272(13) -0.0005(13) 0.0024(10) -0.0036(13)
O1 0.0173(14) 0.0373(17) 0.0271(14) -0.0031(13) 0.0067(11) -0.0021(12)
N2 0.0114(15) 0.0345(19) 0.0233(16) 0.0056(15) 0.0024(13) -0.0007(14)
N1 0.0157(15) 0.0276(17) 0.0200(15) -0.0012(13) 0.0026(12) -0.0011(13)
C6 0.0142(17) 0.027(2) 0.0178(17) -0.0021(16) -0.0005(14) -0.0038(15)
C2 0.0111(17) 0.0253(19) 0.0203(17) -0.0002(15) -0.0017(14) -0.0002(14)
C14 0.0176(18) 0.029(2) 0.028(2) -0.0043(16) -0.0024(15) 0.0067(15)
C3 0.0154(19) 0.027(2) 0.036(2) -0.0052(18) 0.0008(16) -0.0029(16)
C8 0.0114(18) 0.031(2) 0.028(2) 0.0073(17) -0.0018(15) 0.0005(16)
C9 0.0120(15) 0.024(2) 0.0232(17) 0.0007(17) -0.0017(13) 0.0021(15)
C10 0.0196(19) 0.026(2) 0.027(2) 0.0026(17) 0.0003(16) 0.0006(16)
C7 0.0172(19) 0.041(3) 0.0233(19) 0.0085(18) 0.0048(15) -0.0009(17)
C13 0.026(2) 0.059(3) 0.0190(19) -0.0008(19) 0.0005(16) 0.019(2)
C1 0.0163(18) 0.042(3) 0.0228(18) -0.0018(16) -0.0017(14) 0.0019(16)
C4 0.0199(18) 0.019(2) 0.051(3) 0.0037(19) 0.0050(17) -0.0028(16)
C5 0.0169(19) 0.033(2) 0.034(2) 0.0156(17) 0.0040(16) -0.0003(16)
C12 0.027(2) 0.056(3) 0.032(2) 0.022(2) 0.0124(19) 0.018(2)
C11 0.024(2) 0.030(2) 0.043(2) 0.014(2) 0.0072(18) 0.0061(17)

loop_
_atom_type_symbol
_atom_type_description
_atom_type_scat_dispersion_real
_atom_type_scat_dispersion_imag
_atom_type_scat_source
C C 0.0181 0.0091 'International Tables Vol C Tables 4.2.6.8 and 6.1.1.4'
H H 0.0000 0.0000 'International Tables Vol C Tables 4.2.6.8 and 6.1.1.4'
N N 0.0311 0.0180 'International Tables Vol C Tables 4.2.6.8 and 6.1.1.4'
O O 0.0492 0.0322 'International Tables Vol C Tables 4.2.6.8 and 6.1.1.4'
S S 0.3331 0.5567 'International Tables Vol C Tables 4.2.6.8 and 6.1.1.4'

loop_
_geom_angle_atom_site_label_1
_geom_angle_atom_site_label_2
_geom_angle_atom_site_label_3
_geom_angle
_geom_angle_site_symmetry_1
_geom_angle_site_symmetry_3
_geom_angle_publ_flag
O1 S1 C2 107.87(18) . . ?
O1 S1 C1 106.98(18) . . ?
C1 S1 C2 97.19(18) . . ?
N2 O3 C8 110.4(3) . . ?
O3 N2 C5 115.8(3) . . ?
C6 N2 O3 112.5(3) . . ?
C6 N2 C5 106.3(3) . . ?
C6 N1 C2 105.9(3) . . ?
C6 N1 C7 104.1(3) . . ?
C2 N1 C7 110.6(3) . . ?
O2 C6 N2 126.9(4) . . ?
O2 C6 N1 125.0(4) . . ?
N2 C6 N1 108.2(3) . . ?
N1 C2 S1 106.3(3) . . ?
N1 C2 C3 112.4(3) . . ?
C3 C2 S1 112.8(3) . . ?
C13 C14 C9 119.9(4) . . ?
C2 C3 C4 113.6(3) . . ?
O3 C8 C9 113.1(3) . . ?
C14 C9 C8 120.8(4) . . ?
C14 C9 C10 119.4(4) . . ?
C10 C9 C8 119.8(4) . . ?
C11 C10 C9 120.3(4) . . ?
N1 C7 C5 100.7(3) . . ?
C12 C13 C14 120.5(4) . . ?
C5 C4 C3 112.8(4) . . ?
N2 C5 C7 96.0(3) . . ?
N2 C5 C4 111.3(3) . . ?
C7 C5 C4 109.9(3) . . ?
C11 C12 C13 119.6(4) . . ?
C12 C11 C10 120.3(4) . . ?

loop_
_geom_bond_atom_site_label_1
_geom_bond_atom_site_label_2
_geom_bond_distance
_geom_bond_site_symmetry_2
_geom_bond_publ_flag
S1 O1 1.496(3) . ?
S1 C2 1.834(4) . ?
S1 C1 1.789(4) . ?
O3 N2 1.414(4) . ?
O3 C8 1.452(4) . ?
O2 C6 1.215(5) . ?
N2 C6 1.381(5) . ?
N2 C5 1.489(5) . ?
N1 C6 1.430(5) . ?
N1 C2 1.483(5) . ?
N1 C7 1.487(5) . ?
C2 C3 1.544(6) . ?
C14 C9 1.391(5) . ?
C14 C13 1.389(6) . ?
C3 C4 1.551(6) . ?
C8 C9 1.499(6) . ?
C9 C10 1.394(6) . ?
C10 C11 1.388(6) . ?
C7 C5 1.519(6) . ?
C13 C12 1.387(8) . ?
C4 C5 1.535(7) . ?
C12 C11 1.383(7) . ?
